data_7248421
loop_
_publ_author_name
'Blasco-Brusola, Alejandro'
'Tamarit, Lorena'
'Navarrete-Miguel, Miriam'
'Roca-Sanju&#xe1;n, Daniel'
'Miranda, Miguel A.'
'Vay&#xe1;, Ignacio'

_publ_section_title
;
 Photolytic splitting of homodimeric quinone-derived oxetanes studied by
 ultrafast transient absorption spectroscopy and quantum chemistry.
;
_journal_issue 17
_journal_name_full 'Physical chemistry chemical physics : PCCP'
_journal_page_first 13489
_journal_page_last 13496
_journal_paper_doi 10.1039/d4cp00830h
_journal_volume 26
_journal_year 2024
_chemical_formula_moiety 'C12 H8 O4'
_chemical_formula_sum 'C12 H8 O4'
_chemical_formula_weight 216.18
_space_group_IT_number 61
_space_group_name_Hall '-P 2ac 2ab'
_space_group_name_H-M_alt 'P b c a'
_symmetry_cell_setting orthorhombic
_symmetry_Int_Tables_number 61
_symmetry_space_group_name_Hall '-P 2ac 2ab'
_symmetry_space_group_name_H-M 'P b c a'
_atom_sites_solution_hydrogens difmap
_atom_sites_solution_primary dual
_atom_sites_solution_secondary dual
_audit_conform_dict_location ftp://ftp.iucr.org/pub/cif_core.dic
_audit_conform_dict_name cif_core.dic
_audit_conform_dict_version 2.4.5
_audit_creation_date 2020-07-29T10:03:37-00:00
_audit_creation_method 'WinGX routine CIF_UPDATE'
_audit_update_record
;
2020-09-02 deposited with the CCDC.	2024-04-16 downloaded from the CCDC.
;
_cell_angle_alpha 90
_cell_angle_beta 90
_cell_angle_gamma 90
_cell_formula_units_Z 8
_cell_length_a 10.9104(4)
_cell_length_b 11.1907(4)
_cell_length_c 15.6859(4)
_cell_measurement_reflns_used 8341
_cell_measurement_temperature 100(2)
_cell_measurement_theta_max 30.33
_cell_measurement_theta_min 2.91
_cell_measurement_wavelength 0.71073
_cell_volume 1915.17(11)
_computing_cell_refinement 'APPEX3v2018.7-2 (BRUKER AXS, 2005)'
_computing_data_collection 'APPEX3v2018.7-2 (BRUKER AXS, 2005)'
_computing_data_reduction 'APPEX3v2018.7-2 (BRUKER AXS, 2005)'
_computing_molecular_graphics 'Ortep for Windows (Farrugia, 2012)'
_computing_publication_material 'WinGX publication routines (Farrugia, 2012)'
_computing_structure_refinement 'SHELXL-2018/3 (Sheldrick, 2018)'
_computing_structure_solution 'SHELXT-2018/2 (Sheldrick, 2015)'
_diffrn_ambient_temperature 100(2)
_diffrn_detector_area_resol_mean 7.3910
_diffrn_measured_fraction_theta_full 1
_diffrn_measured_fraction_theta_max 1
_diffrn_measurement_device_type 'Bruker D8 VENTURE PHOTON III-14'
_diffrn_measurement_method 'omega and phi'
_diffrn_radiation_monochromator 'Incoatec multilayer mirror'
_diffrn_radiation_probe x-ray
_diffrn_radiation_type MoK\a
_diffrn_radiation_wavelength 0.71073
_diffrn_reflns_av_R_equivalents 0.049
_diffrn_reflns_av_unetI/netI 0.0216
_diffrn_reflns_Laue_measured_fraction_full 1
_diffrn_reflns_Laue_measured_fraction_max 1
_diffrn_reflns_limit_h_max 14
_diffrn_reflns_limit_h_min -14
_diffrn_reflns_limit_k_max 13
_diffrn_reflns_limit_k_min -14
_diffrn_reflns_limit_l_max 19
_diffrn_reflns_limit_l_min -20
_diffrn_reflns_number 26513
_diffrn_reflns_point_group_measured_fraction_full 1
_diffrn_reflns_point_group_measured_fraction_max 1
_diffrn_reflns_theta_full 25.242
_diffrn_reflns_theta_max 28.282
_diffrn_reflns_theta_min 2.597
_diffrn_source 'INCOATEC microfocus sealed tube'
_diffrn_source_type 'Incoatec I\mS 3.0'
_diffrn_standards_number 0
_exptl_absorpt_coefficient_mu 0.114
_exptl_absorpt_correction_T_max 0.9604
_exptl_absorpt_correction_T_min 0.9002
_exptl_absorpt_correction_type multi-scan
_exptl_absorpt_process_details 'BRUKER SADABS-2016/2'
_exptl_crystal_colour Colourless
_exptl_crystal_density_diffrn 1.5
_exptl_crystal_density_method 'not measured'
_exptl_crystal_description plate
_exptl_crystal_F_000 896
_exptl_crystal_size_max 0.16
_exptl_crystal_size_mid 0.14
_exptl_crystal_size_min 0.08
_refine_diff_density_max 0.314
_refine_diff_density_min -0.226
_refine_diff_density_rms 0.046
_refine_ls_extinction_method none
_refine_ls_goodness_of_fit_ref 1.027
_refine_ls_hydrogen_treatment refxyz
_refine_ls_matrix_type full
_refine_ls_number_constraints 0
_refine_ls_number_parameters 169
_refine_ls_number_reflns 2382
_refine_ls_number_restraints 0
_refine_ls_restrained_S_all 1.027
_refine_ls_R_factor_all 0.0435
_refine_ls_R_factor_gt 0.0348
_refine_ls_shift/su_max 0
_refine_ls_shift/su_mean 0
_refine_ls_structure_factor_coef Fsqd
_refine_ls_weighting_details 'w=1/[\s^2^(Fo^2^)+(0.0428P)^2^+0.8402P] where P=(Fo^2^+2Fc^2^)/3'
_refine_ls_weighting_scheme calc
_refine_ls_wR_factor_gt 0.0851
_refine_ls_wR_factor_ref 0.0901
_reflns_Friedel_coverage 0
_reflns_number_gt 2015
_reflns_number_total 2382
_reflns_threshold_expression 'I > 2\s(I)'
_cod_data_source_file d4cp00830h2.cif
_cod_data_source_block RXNV2020-2
_cod_depositor_comments 'Adding full bibliography for 7248421--7248422.cif.'
_cod_database_code 7248421
_shelx_estimated_absorpt_t_min 0.982
_shelx_estimated_absorpt_t_max 0.991
_shelx_shelxl_version_number 2018/3

loop_
_symmetry_equiv_pos_as_xyz
'x, y, z'
'x+1/2, -y+1/2, -z'
'-x, y+1/2, -z+1/2'
'-x+1/2, -y, z+1/2'
'-x, -y, -z'
'-x-1/2, y-1/2, z'
'x, -y-1/2, z-1/2'
'x-1/2, y, -z-1/2'

loop_
_atom_site_label
_atom_site_type_symbol
_atom_site_fract_x
_atom_site_fract_y
_atom_site_fract_z
_atom_site_U_iso_or_equiv
_atom_site_adp_type
_atom_site_occupancy
_atom_site_site_symmetry_order
_atom_site_calc_flag
_atom_site_refinement_flags_posn
_atom_site_refinement_flags_adp
_atom_site_refinement_flags_occupancy
_atom_site_disorder_assembly
_atom_site_disorder_group
C1 C 0.65420(10) 0.37821(10) 0.38867(7) 0.0154(2) Uani 1 1 d . . . . .
H1 H 0.6656(13) 0.2966(13) 0.3668(9) 0.018 Uiso 1 1 d . U . . .
C2 C 0.68484(11) 0.40935(11) 0.46787(7) 0.0180(2) Uani 1 1 d . . . . .
H2 H 0.7190(13) 0.3521(14) 0.5089(9) 0.022 Uiso 1 1 d . U . . .
C3 C 0.67008(11) 0.53334(11) 0.49817(7) 0.0183(2) Uani 1 1 d . . . . .
C4 C 0.60272(11) 0.61561(11) 0.44162(8) 0.0176(2) Uani 1 1 d . . . . .
H4 H 0.5840(13) 0.6939(13) 0.4638(9) 0.021 Uiso 1 1 d . U . . .
C5 C 0.56821(11) 0.58272(11) 0.36352(7) 0.0162(2) Uani 1 1 d . . . . .
H5 H 0.5236(13) 0.6350(13) 0.3265(9) 0.019 Uiso 1 1 d . U . . .
C6 C 0.60527(10) 0.46576(10) 0.32538(7) 0.0138(2) Uani 1 1 d . . . . .
C7 C 0.69050(10) 0.47544(10) 0.24373(7) 0.0127(2) Uani 1 1 d . . . . .
H7 H 0.7688(13) 0.4334(12) 0.2492(9) 0.015 Uiso 1 1 d . U . . .
C8 C 0.58703(10) 0.41054(10) 0.19717(7) 0.0138(2) Uani 1 1 d . . . . .
H8 H 0.6062(12) 0.3284(13) 0.1799(9) 0.017 Uiso 1 1 d . U . . .
C9 C 0.52191(10) 0.47579(11) 0.12618(7) 0.0164(2) Uani 1 1 d . . . . .
C10 C 0.54066(11) 0.60572(11) 0.11866(8) 0.0187(3) Uani 1 1 d . . . . .
H10 H 0.4874(14) 0.6468(13) 0.0799(9) 0.022 Uiso 1 1 d . U . . .
C11 C 0.63027(12) 0.66326(11) 0.15939(7) 0.0184(2) Uani 1 1 d . . . . .
H11 H 0.6446(14) 0.7469(14) 0.1514(9) 0.022 Uiso 1 1 d . U . . .
C12 C 0.71670(10) 0.60235(10) 0.21748(7) 0.0153(2) Uani 1 1 d . . . . .
O1 O 0.70971(9) 0.56603(9) 0.56763(6) 0.0274(2) Uani 1 1 d . . . . .
O2 O 0.50841(7) 0.41268(7) 0.27286(5) 0.01674(19) Uani 1 1 d . . . . .
O3 O 0.80541(8) 0.65490(8) 0.24678(6) 0.0228(2) Uani 1 1 d . . . . .
O4 O 0.45288(9) 0.42158(9) 0.07894(6) 0.0269(2) Uani 1 1 d . . . . .

loop_
_atom_site_aniso_label
_atom_site_aniso_U_11
_atom_site_aniso_U_22
_atom_site_aniso_U_33
_atom_site_aniso_U_23
_atom_site_aniso_U_13
_atom_site_aniso_U_12
C1 0.0158(5) 0.0142(5) 0.0161(5) 0.0005(4) 0.0019(4) -0.0008(4)
C2 0.0192(6) 0.0189(6) 0.0158(5) 0.0018(4) 0.0007(4) 0.0023(5)
C3 0.0174(6) 0.0223(6) 0.0151(5) -0.0033(5) 0.0006(4) 0.0012(5)
C4 0.0185(5) 0.0156(6) 0.0187(5) -0.0022(4) 0.0036(4) 0.0019(4)
C5 0.0154(5) 0.0163(5) 0.0170(5) 0.0016(4) 0.0029(4) 0.0030(4)
C6 0.0125(5) 0.0155(5) 0.0134(5) -0.0001(4) 0.0002(4) -0.0016(4)
C7 0.0128(5) 0.0138(5) 0.0115(5) -0.0007(4) 0.0009(4) 0.0006(4)
C8 0.0148(5) 0.0131(5) 0.0136(5) 0.0001(4) 0.0011(4) -0.0009(4)
C9 0.0143(5) 0.0213(6) 0.0138(5) -0.0002(4) 0.0011(4) -0.0009(4)
C10 0.0208(6) 0.0190(6) 0.0163(5) 0.0038(4) 0.0020(4) 0.0060(5)
C11 0.0254(6) 0.0119(5) 0.0179(5) 0.0015(4) 0.0058(5) 0.0021(5)
C12 0.0168(5) 0.0156(6) 0.0134(5) -0.0029(4) 0.0052(4) -0.0029(4)
O1 0.0315(5) 0.0308(5) 0.0198(5) -0.0087(4) -0.0072(4) 0.0069(4)
O2 0.0143(4) 0.0220(4) 0.0138(4) 0.0008(3) 0.0002(3) -0.0048(3)
O3 0.0222(5) 0.0218(4) 0.0244(4) -0.0036(4) 0.0025(4) -0.0092(4)
O4 0.0274(5) 0.0328(5) 0.0205(4) 0.0035(4) -0.0084(4) -0.0105(4)

loop_
_atom_type_symbol
_atom_type_description
_atom_type_scat_dispersion_real
_atom_type_scat_dispersion_imag
_atom_type_scat_source
C C 0.0033 0.0016 'International Tables Vol C Tables 4.2.6.8 and 6.1.1.4'
H H 0 0 'International Tables Vol C Tables 4.2.6.8 and 6.1.1.4'
O O 0.0106 0.006 'International Tables Vol C Tables 4.2.6.8 and 6.1.1.4'

loop_
_geom_angle_atom_site_label_1
_geom_angle_atom_site_label_2
_geom_angle_atom_site_label_3
_geom_angle
_geom_angle_site_symmetry_1
_geom_angle_site_symmetry_3
_geom_angle_publ_flag
C2 C1 C6 122.53(11) . . ?
C2 C1 H1 122.5(8) . . ?
C6 C1 H1 115.0(8) . . ?
C1 C2 C3 121.24(11) . . ?
C1 C2 H2 122.4(9) . . ?
C3 C2 H2 116.4(9) . . ?
O1 C3 C4 121.55(11) . . ?
O1 C3 C2 121.83(11) . . ?
C4 C3 C2 116.60(10) . . ?
C5 C4 C3 121.40(11) . . ?
C5 C4 H4 121.5(9) . . ?
C3 C4 H4 117.1(9) . . ?
C4 C5 C6 122.21(11) . . ?
C4 C5 H5 122.2(9) . . ?
C6 C5 H5 115.5(9) . . ?
O2 C6 C1 111.44(9) . . ?
O2 C6 C5 112.63(9) . . ?
C1 C6 C5 113.90(9) . . ?
O2 C6 C7 89.80(8) . . ?
C1 C6 C7 111.83(9) . . ?
C5 C6 C7 114.95(9) . . ?
C12 C7 C8 117.24(9) . . ?
C12 C7 C6 113.35(9) . . ?
C8 C7 C6 85.43(8) . . ?
C12 C7 H7 108.1(8) . . ?
C8 C7 H7 117.3(8) . . ?
C6 C7 H7 114.1(8) . . ?
O2 C8 C9 108.33(9) . . ?
O2 C8 C7 92.14(8) . . ?
C9 C8 C7 118.07(9) . . ?
O2 C8 H8 111.3(8) . . ?
C9 C8 H8 110.5(8) . . ?
C7 C8 H8 114.8(8) . . ?
O4 C9 C10 121.91(11) . . ?
O4 C9 C8 119.93(11) . . ?
C10 C9 C8 118.12(10) . . ?
C11 C10 C9 122.68(11) . . ?
C11 C10 H10 121.1(9) . . ?
C9 C10 H10 116.1(9) . . ?
C10 C11 C12 122.72(11) . . ?
C10 C11 H11 122.0(9) . . ?
C12 C11 H11 115.3(9) . . ?
O3 C12 C11 121.01(11) . . ?
O3 C12 C7 120.08(11) . . ?
C11 C12 C7 118.84(10) . . ?
C8 O2 C6 92.29(7) . . ?

loop_
_geom_bond_atom_site_label_1
_geom_bond_atom_site_label_2
_geom_bond_distance
_geom_bond_site_symmetry_2
_geom_bond_publ_flag
C1 C2 1.3329(16) . ?
C1 C6 1.4935(16) . ?
C1 H1 0.983(14) . ?
C2 C3 1.4755(17) . ?
C2 H2 0.982(15) . ?
C3 O1 1.2279(15) . ?
C3 C4 1.4746(17) . ?
C4 C5 1.3335(17) . ?
C4 H4 0.964(15) . ?
C5 C6 1.4948(16) . ?
C5 H5 0.957(15) . ?
C6 O2 1.4657(13) . ?
C6 C7 1.5864(15) . ?
C7 C12 1.5061(15) . ?
C7 C8 1.5282(15) . ?
C7 H7 0.979(14) . ?
C8 O2 1.4650(13) . ?
C8 C9 1.5092(16) . ?
C8 H8 0.981(14) . ?
C9 O4 1.2183(14) . ?
C9 C10 1.4731(17) . ?
C10 C11 1.3337(18) . ?
C10 H10 0.959(15) . ?
C11 C12 1.4779(17) . ?
C11 H11 0.957(16) . ?
C12 O3 1.2222(14) . ?

loop_
_geom_hbond_atom_site_label_D
_geom_hbond_atom_site_label_H
_geom_hbond_atom_site_label_A
_geom_hbond_distance_DH
_geom_hbond_distance_HA
_geom_hbond_distance_DA
_geom_hbond_angle_DHA
_geom_hbond_site_symmetry_A
_geom_hbond_publ_flag
C1 H1 O3 0.983(14) 2.482(14) 3.3753(14) 151.0(11) 6_755 yes
C8 H8 O3 0.981(14) 2.408(14) 3.1886(14) 136.1(11) 6_755 yes
C11 H11 O1 0.957(16) 2.572(15) 3.4642(15) 155.2(12) 7_575 yes

loop_
_geom_torsion_atom_site_label_1
_geom_torsion_atom_site_label_2
_geom_torsion_atom_site_label_3
_geom_torsion_atom_site_label_4
_geom_torsion
_geom_torsion_site_symmetry_1
_geom_torsion_site_symmetry_2
_geom_torsion_site_symmetry_3
_geom_torsion_site_symmetry_4
_geom_torsion_publ_flag
C6 C1 C2 C3 0.98(18) . . . . ?
C1 C2 C3 O1 -172.18(12) . . . . ?
C1 C2 C3 C4 9.17(17) . . . . ?
O1 C3 C4 C5 174.66(12) . . . . ?
C2 C3 C4 C5 -6.69(17) . . . . ?
C3 C4 C5 C6 -5.85(18) . . . . ?
C2 C1 C6 O2 -141.49(11) . . . . ?
C2 C1 C6 C5 -12.74(16) . . . . ?
C2 C1 C6 C7 119.69(12) . . . . ?
C4 C5 C6 O2 143.37(11) . . . . ?
C4 C5 C6 C1 15.22(16) . . . . ?
C4 C5 C6 C7 -115.68(12) . . . . ?
O2 C6 C7 C12 113.54(10) . . . . ?
C1 C6 C7 C12 -133.36(10) . . . . ?
C5 C6 C7 C12 -1.46(13) . . . . ?
O2 C6 C7 C8 -4.21(8) . . . . ?
C1 C6 C7 C8 108.89(10) . . . . ?
C5 C6 C7 C8 -119.21(10) . . . . ?
C12 C7 C8 O2 -109.75(10) . . . . ?
C6 C7 C8 O2 4.21(8) . . . . ?
C12 C7 C8 C9 2.37(14) . . . . ?
C6 C7 C8 C9 116.33(10) . . . . ?
O2 C8 C9 O4 -88.77(13) . . . . ?
C7 C8 C9 O4 168.45(10) . . . . ?
O2 C8 C9 C10 88.77(12) . . . . ?
C7 C8 C9 C10 -14.02(15) . . . . ?
O4 C9 C10 C11 -168.25(12) . . . . ?
C8 C9 C10 C11 14.27(17) . . . . ?
C9 C10 C11 C12 -1.66(18) . . . . ?
C10 C11 C12 O3 172.24(11) . . . . ?
C10 C11 C12 C7 -10.73(17) . . . . ?
C8 C7 C12 O3 -173.21(10) . . . . ?
C6 C7 C12 O3 89.62(12) . . . . ?
C8 C7 C12 C11 9.73(14) . . . . ?
C6 C7 C12 C11 -87.44(12) . . . . ?
C9 C8 O2 C6 -125.10(9) . . . . ?
C7 C8 O2 C6 -4.55(8) . . . . ?
C1 C6 O2 C8 -109.08(9) . . . . ?
C5 C6 O2 C8 121.48(9) . . . . ?
C7 C6 O2 C8 4.38(8) . . . . ?
